data_7227419
loop_
_publ_author_name
'Chua, Zhijie'
'Rosadiuk, Kris'
'Perepichka, Inna'
'Bohle, Scott'

_publ_section_title
;
 Lewis Acid stabilization and Activation of Primary N-Nitrosamides
;
_journal_name_full 'RSC Adv.'
_journal_paper_doi 10.1039/C6RA24421A
_journal_year 2017
_chemical_formula_moiety 'C41 H35 N2 O5 P2 Re'
_chemical_formula_sum 'C41 H35 N2 O5 P2 Re'
_chemical_formula_weight 883.85
_space_group_crystal_system monoclinic
_space_group_IT_number 14
_space_group_name_Hall '-P 2ybc'
_space_group_name_H-M_alt 'P 1 21/c 1'
_symmetry_space_group_name_Hall '-P 2ybc'
_symmetry_space_group_name_H-M 'P 1 21/c 1'
_atom_sites_solution_hydrogens geom
_audit_creation_method SHELXL-2014/7
_audit_update_record
;
2016-12-19 deposited with the CCDC.
2017-01-09 downloaded from the CCDC.
;
_cell_angle_alpha 90
_cell_angle_beta 128.455(4)
_cell_angle_gamma 90
_cell_formula_units_Z 4
_cell_length_a 11.2939(10)
_cell_length_b 22.8887(19)
_cell_length_c 17.8433(11)
_cell_measurement_reflns_used 7954
_cell_measurement_temperature 100(2)
_cell_measurement_theta_max 25.50
_cell_measurement_theta_min 1.71
_cell_volume 3612.1(5)
_computing_cell_refinement 'Bruker SAINT'
_computing_data_collection 'Bruker APEX2'
_computing_data_reduction 'Bruker SAINT'
_computing_molecular_graphics 'Bruker SHELXTL'
_computing_publication_material 'Bruker SHELXTL'
_computing_structure_refinement 'SHELXL-2014/7 (Sheldrick, 2014)'
_computing_structure_solution 'SHELXS-97 (Sheldrick 2008)'
_diffrn_ambient_temperature 100(2)
_diffrn_measured_fraction_theta_full 1.000
_diffrn_measured_fraction_theta_max 0.999
_diffrn_measurement_device_type 'Bruker APEX-II CCD'
_diffrn_measurement_method '\f and \w scans'
_diffrn_radiation_type MoK\a
_diffrn_radiation_wavelength 0.71073
_diffrn_reflns_av_R_equivalents 0.0556
_diffrn_reflns_av_unetI/netI 0.0408
_diffrn_reflns_Laue_measured_fraction_full 1.000
_diffrn_reflns_Laue_measured_fraction_max 0.999
_diffrn_reflns_limit_h_max 13
_diffrn_reflns_limit_h_min -13
_diffrn_reflns_limit_k_max 27
_diffrn_reflns_limit_k_min -27
_diffrn_reflns_limit_l_max 21
_diffrn_reflns_limit_l_min -21
_diffrn_reflns_number 36709
_diffrn_reflns_point_group_measured_fraction_full 1.000
_diffrn_reflns_point_group_measured_fraction_max 0.999
_diffrn_reflns_theta_full 25.000
_diffrn_reflns_theta_max 25.505
_diffrn_reflns_theta_min 1.707
_diffrn_source 'fine-focus sealed tube'
_exptl_absorpt_coefficient_mu 3.501
_exptl_absorpt_correction_T_max 0.7452
_exptl_absorpt_correction_T_min 0.6164
_exptl_absorpt_correction_type multi-scan
_exptl_absorpt_process_details 'SADABS V2008/1 (Bruker AXS)'
_exptl_crystal_colour yellow
_exptl_crystal_density_diffrn 1.625
_exptl_crystal_density_method 'not measured'
_exptl_crystal_description block
_exptl_crystal_F_000 1760
_exptl_crystal_size_max 0.233
_exptl_crystal_size_mid 0.172
_exptl_crystal_size_min 0.051
_refine_diff_density_max 0.815
_refine_diff_density_min -0.652
_refine_diff_density_rms 0.105
_refine_ls_extinction_method none
_refine_ls_goodness_of_fit_ref 1.021
_refine_ls_hydrogen_treatment constr
_refine_ls_matrix_type full
_refine_ls_number_parameters 444
_refine_ls_number_reflns 6726
_refine_ls_number_restraints 0
_refine_ls_restrained_S_all 1.021
_refine_ls_R_factor_all 0.0411
_refine_ls_R_factor_gt 0.0284
_refine_ls_shift/su_max 0.000
_refine_ls_shift/su_mean 0.000
_refine_ls_structure_factor_coef Fsqd
_refine_ls_weighting_details 'w=1/[\s^2^(Fo^2^)+(0.0244P)^2^+3.2706P] where P=(Fo^2^+2Fc^2^)/3'
_refine_ls_weighting_scheme calc
_refine_ls_wR_factor_gt 0.0572
_refine_ls_wR_factor_ref 0.0617
_reflns_Friedel_coverage 0.000
_reflns_number_gt 5529
_reflns_number_total 6726
_reflns_threshold_expression 'I > 2\s(I)'
_cod_data_source_file c6ra24421a2.cif
_cod_data_source_block 1435738
_cod_database_code 7227419
_shelx_shelxl_version_number 2014/7
_shelx_space_group_comment
;
The symmetry employed for this shelxl refinement is uniquely defined
by the following loop, which should always be used as a source of
symmetry information in preference to the above space-group names.
They are only intended as comments.
;

loop_
_space_group_symop_operation_xyz
'x, y, z'
'-x, y+1/2, -z+1/2'
'-x, -y, -z'
'x, -y-1/2, z-1/2'

loop_
_atom_site_label
_atom_site_type_symbol
_atom_site_fract_x
_atom_site_fract_y
_atom_site_fract_z
_atom_site_U_iso_or_equiv
_atom_site_adp_type
_atom_site_occupancy
_atom_site_site_symmetry_order
_atom_site_calc_flag
_atom_site_refinement_flags_posn
_atom_site_refinement_flags_adp
_atom_site_refinement_flags_occupancy
_atom_site_disorder_assembly
_atom_site_disorder_group
Re1 Re 0.08598(2) -0.05498(2) 0.23431(2) 0.01786(6) Uani 1 1 d . . . . .
P1 P 0.17103(11) -0.14692(4) 0.21551(7) 0.0183(2) Uani 1 1 d . . . . .
P2 P 0.01688(12) 0.03828(4) 0.26221(7) 0.0205(2) Uani 1 1 d . . . . .
O1 O -0.1931(4) -0.11503(14) 0.1866(2) 0.0429(8) Uani 1 1 d . . . . .
O2 O 0.2118(3) -0.07521(12) 0.3841(2) 0.0310(7) Uani 1 1 d . . . . .
O3 O 0.1998(5) -0.11783(15) 0.4927(3) 0.0568(10) Uani 1 1 d . . . . .
O4 O 0.3445(3) 0.00829(13) 0.2546(2) 0.0367(8) Uani 1 1 d . . . . .
O5 O -0.1257(3) -0.03591(12) 0.0183(2) 0.0303(7) Uani 1 1 d . . . . .
N1 N -0.0075(5) -0.11858(17) 0.3391(3) 0.0409(10) Uani 1 1 d . . . . .
N2 N -0.0605(4) -0.10103(15) 0.2520(3) 0.0274(8) Uani 1 1 d . . . . .
C1 C 0.1384(6) -0.1018(2) 0.4027(4) 0.0404(12) Uani 1 1 d . . . . .
C2 C 0.3529(7) -0.1011(2) 0.5681(4) 0.0567(16) Uani 1 1 d . . . . .
H2A H 0.3585 -0.0595 0.5805 0.068 Uiso 1 1 calc R U . . .
H2B H 0.4167 -0.1097 0.5504 0.068 Uiso 1 1 calc R U . . .
C3 C 0.4047(7) -0.1356(3) 0.6561(4) 0.0704(19) Uani 1 1 d . . . . .
H3A H 0.5047 -0.1234 0.7094 0.106 Uiso 1 1 calc R U . . .
H3B H 0.4056 -0.1765 0.6445 0.106 Uiso 1 1 calc R U . . .
H3C H 0.3366 -0.1288 0.6703 0.106 Uiso 1 1 calc R U . . .
C4 C 0.2456(5) -0.01534(17) 0.2449(3) 0.0243(9) Uani 1 1 d . . . . .
C5 C -0.0453(4) -0.04277(16) 0.1007(3) 0.0220(9) Uani 1 1 d . . . . .
C20 C 0.0326(5) -0.19869(17) 0.1237(3) 0.0232(9) Uani 1 1 d . . . . .
C21 C 0.0811(5) -0.24783(18) 0.1038(3) 0.0306(10) Uani 1 1 d . . . . .
H21A H 0.1841 -0.2539 0.1372 0.037 Uiso 1 1 calc R U . . .
C22 C -0.0211(6) -0.2879(2) 0.0351(3) 0.0389(12) Uani 1 1 d . . . . .
H22A H 0.0130 -0.3202 0.0218 0.047 Uiso 1 1 calc R U . . .
C23 C -0.1740(5) -0.27950(19) -0.0137(3) 0.0349(12) Uani 1 1 d . . . . .
H23A H -0.2432 -0.3069 -0.0585 0.042 Uiso 1 1 calc R U . . .
C24 C -0.2236(5) -0.2308(2) 0.0040(3) 0.0363(12) Uani 1 1 d . . . . .
H24A H -0.3268 -0.2249 -0.0299 0.044 Uiso 1 1 calc R U . . .
C25 C -0.1216(5) -0.19016(18) 0.0722(3) 0.0271(10) Uani 1 1 d . . . . .
H25A H -0.1567 -0.1572 0.0833 0.032 Uiso 1 1 calc R U . . .
C30 C 0.2997(4) -0.13945(16) 0.1865(3) 0.0211(9) Uani 1 1 d . . . . .
C31 C 0.4349(5) -0.16976(18) 0.2308(3) 0.0292(10) Uani 1 1 d . . . . .
H31A H 0.4646 -0.1969 0.2785 0.035 Uiso 1 1 calc R U . . .
C32 C 0.5255(5) -0.1598(2) 0.2045(3) 0.0352(11) Uani 1 1 d . . . . .
H32A H 0.6176 -0.1792 0.2365 0.042 Uiso 1 1 calc R U . . .
C33 C 0.4814(5) -0.1219(2) 0.1320(3) 0.0344(11) Uani 1 1 d . . . . .
H33A H 0.5425 -0.1156 0.1144 0.041 Uiso 1 1 calc R U . . .
C34 C 0.3457(5) -0.0932(2) 0.0858(3) 0.0354(11) Uani 1 1 d . . . . .
H34A H 0.3137 -0.0680 0.0355 0.043 Uiso 1 1 calc R U . . .
C35 C 0.2566(5) -0.10140(18) 0.1130(3) 0.0265(10) Uani 1 1 d . . . . .
H35A H 0.1660 -0.0811 0.0816 0.032 Uiso 1 1 calc R U . . .
C40 C 0.2700(5) -0.19034(16) 0.3244(3) 0.0237(9) Uani 1 1 d . . . . .
C41 C 0.1921(6) -0.23199(19) 0.3348(3) 0.0413(12) Uani 1 1 d . . . . .
H41A H 0.0941 -0.2420 0.2824 0.050 Uiso 1 1 calc R U . . .
C42 C 0.2583(8) -0.2589(2) 0.4221(4) 0.0587(17) Uani 1 1 d . . . . .
H42A H 0.2040 -0.2862 0.4284 0.070 Uiso 1 1 calc R U . . .
C43 C 0.4031(7) -0.2454(2) 0.4990(4) 0.0590(18) Uani 1 1 d . . . . .
H43A H 0.4482 -0.2640 0.5574 0.071 Uiso 1 1 calc R U . . .
C44 C 0.4814(6) -0.2044(2) 0.4899(3) 0.0488(14) Uani 1 1 d . . . . .
H44A H 0.5799 -0.1950 0.5424 0.059 Uiso 1 1 calc R U . . .
C45 C 0.4159(5) -0.1768(2) 0.4036(3) 0.0344(11) Uani 1 1 d . . . . .
H45A H 0.4704 -0.1488 0.3986 0.041 Uiso 1 1 calc R U . . .
C50 C 0.0753(4) 0.10354(17) 0.2331(3) 0.0221(9) Uani 1 1 d . . . . .
C51 C 0.1209(5) 0.15441(17) 0.2878(3) 0.0250(9) Uani 1 1 d . . . . .
H51A H 0.1257 0.1550 0.3417 0.030 Uiso 1 1 calc R U . . .
C52 C 0.1587(5) 0.20368(18) 0.2626(3) 0.0331(11) Uani 1 1 d . . . . .
H52A H 0.1893 0.2372 0.2998 0.040 Uiso 1 1 calc R U . . .
C53 C 0.1517(6) 0.2037(2) 0.1824(3) 0.0437(13) Uani 1 1 d . . . . .
H53A H 0.1767 0.2371 0.1654 0.052 Uiso 1 1 calc R U . . .
C54 C 0.1071(5) 0.1536(2) 0.1277(3) 0.0389(12) Uani 1 1 d . . . . .
H54A H 0.1023 0.1534 0.0738 0.047 Uiso 1 1 calc R U . . .
C55 C 0.0694(5) 0.10378(18) 0.1526(3) 0.0270(10) Uani 1 1 d . . . . .
H55A H 0.0400 0.0702 0.1155 0.032 Uiso 1 1 calc R U . . .
C60 C -0.1833(5) 0.05333(19) 0.2005(4) 0.0358(11) Uani 1 1 d . . . . .
C61A C -0.2561(9) 0.0135(4) 0.2306(6) 0.0312(19) Uiso 0.53 1 d . . P A 1
H61A H -0.2024 -0.0167 0.2743 0.037 Uiso 0.53 1 calc R U P A 1
C62A C -0.4048(10) 0.0244(4) 0.1900(6) 0.035(2) Uiso 0.53 1 d . . P A 1
H62A H -0.4546 0.0001 0.2040 0.042 Uiso 0.53 1 calc R U P A 1
C63A C -0.4822(10) 0.0717(4) 0.1277(7) 0.036(2) Uiso 0.53 1 d . . P A 1
H63A H -0.5835 0.0779 0.0993 0.043 Uiso 0.53 1 calc R U P A 1
C64A C -0.4114(11) 0.1078(4) 0.1090(7) 0.034(2) Uiso 0.53 1 d . . P A 1
H64A H -0.4625 0.1392 0.0675 0.040 Uiso 0.53 1 calc R U P A 1
C65A C -0.2559(9) 0.0979(4) 0.1536(6) 0.031(2) Uiso 0.53 1 d . . P A 1
H65A H -0.2046 0.1267 0.1471 0.037 Uiso 0.53 1 calc R U P A 1
C61B C -0.2975(9) 0.0159(4) 0.1198(6) 0.0202(18) Uiso 0.47 1 d . . P A -3
H61B H -0.2678 -0.0176 0.1059 0.024 Uiso 0.47 1 calc R U P A -3
C62B C -0.4503(10) 0.0305(4) 0.0641(6) 0.030(2) Uiso 0.47 1 d . . P A -3
H62B H -0.5229 0.0042 0.0186 0.036 Uiso 0.47 1 calc R U P A -3
C63B C -0.4948(12) 0.0829(4) 0.0758(7) 0.035(2) Uiso 0.47 1 d . . P A -3
H63B H -0.5970 0.0923 0.0379 0.042 Uiso 0.47 1 calc R U P A -3
C64B C -0.3831(11) 0.1237(5) 0.1468(7) 0.032(2) Uiso 0.47 1 d . . P A -3
H64B H -0.4132 0.1593 0.1554 0.038 Uiso 0.47 1 calc R U P A -3
C65B C -0.2332(11) 0.1101(4) 0.2013(7) 0.030(2) Uiso 0.47 1 d . . P A -3
H65B H -0.1617 0.1387 0.2399 0.035 Uiso 0.47 1 calc R U P A -3
C70A C 0.1324(9) 0.0493(4) 0.3954(6) 0.0159(12) Uiso 0.53 1 d . . P B 1
C71A C 0.0673(9) 0.0576(4) 0.4399(6) 0.0238(14) Uiso 0.53 1 d . . P B 1
H71A H -0.0375 0.0595 0.4023 0.029 Uiso 0.53 1 calc R U P B 1
C72A C 0.1540(14) 0.0635(4) 0.5395(8) 0.0296(18) Uiso 0.53 1 d . . P B 1
H72A H 0.1097 0.0686 0.5690 0.036 Uiso 0.53 1 calc R U P B 1
C73A C 0.3089(10) 0.0611(3) 0.5912(6) 0.0263(16) Uiso 0.53 1 d . . P B 1
H73A H 0.3707 0.0655 0.6573 0.032 Uiso 0.53 1 calc R U P B 1
C74A C 0.3767(10) 0.0523(4) 0.5471(6) 0.0294(15) Uiso 0.53 1 d . . P B 1
H74A H 0.4814 0.0503 0.5840 0.035 Uiso 0.53 1 calc R U P B 1
C75A C 0.2875(10) 0.0468(4) 0.4495(6) 0.0244(14) Uiso 0.53 1 d . . P B 1
H75A H 0.3315 0.0414 0.4200 0.029 Uiso 0.53 1 calc R U P B 1
C70B C 0.0867(10) 0.0495(4) 0.3823(7) 0.0159(12) Uiso 0.47 1 d . . P B 3
C71B C -0.0001(11) 0.0526(4) 0.4121(7) 0.0238(14) Uiso 0.47 1 d . . P B 3
H71B H -0.1049 0.0504 0.3676 0.029 Uiso 0.47 1 calc R U P B 3
C72B C 0.0687(12) 0.0590(4) 0.5080(7) 0.0296(18) Uiso 0.47 1 d . . P B 3
H72B H 0.0109 0.0609 0.5287 0.036 Uiso 0.47 1 calc R U P B 3
C73B C 0.2228(15) 0.0625(4) 0.5722(8) 0.0263(16) Uiso 0.47 1 d . . P B 3
H73B H 0.2663 0.0678 0.6363 0.032 Uiso 0.47 1 calc R U P B 3
C74B C 0.3165(12) 0.0587(4) 0.5498(7) 0.0294(15) Uiso 0.47 1 d . . P B 3
H74B H 0.4210 0.0606 0.5958 0.035 Uiso 0.47 1 calc R U P B 3
C75B C 0.2440(11) 0.0518(4) 0.4507(7) 0.0244(14) Uiso 0.47 1 d . . P B 3
H75B H 0.3029 0.0487 0.4309 0.029 Uiso 0.47 1 calc R U P B 3

loop_
_atom_site_aniso_label
_atom_site_aniso_U_11
_atom_site_aniso_U_22
_atom_site_aniso_U_33
_atom_site_aniso_U_23
_atom_site_aniso_U_13
_atom_site_aniso_U_12
Re1 0.01769(9) 0.01657(9) 0.01755(9) 0.00064(7) 0.01009(7) 0.00072(7)
P1 0.0171(5) 0.0149(5) 0.0184(5) 0.0006(4) 0.0089(5) -0.0005(4)
P2 0.0232(6) 0.0179(5) 0.0211(5) -0.0006(4) 0.0142(5) 0.0003(4)
O1 0.034(2) 0.038(2) 0.062(2) 0.0014(17) 0.0322(19) -0.0009(16)
O2 0.045(2) 0.0230(16) 0.0270(16) 0.0067(13) 0.0235(16) 0.0087(14)
O3 0.097(3) 0.047(2) 0.044(2) 0.0175(18) 0.053(2) 0.017(2)
O4 0.0249(17) 0.0330(18) 0.048(2) -0.0036(15) 0.0207(16) -0.0069(15)
O5 0.0274(17) 0.0313(17) 0.0198(16) 0.0012(13) 0.0085(14) 0.0013(13)
N1 0.055(3) 0.038(2) 0.047(3) 0.012(2) 0.041(2) 0.014(2)
N2 0.025(2) 0.025(2) 0.035(2) 0.0012(17) 0.0202(19) 0.0029(16)
C1 0.064(4) 0.029(3) 0.041(3) 0.006(2) 0.039(3) 0.012(3)
C2 0.094(5) 0.025(3) 0.045(3) 0.004(2) 0.040(4) 0.009(3)
C3 0.101(5) 0.062(4) 0.039(3) 0.011(3) 0.039(4) 0.030(4)
C4 0.027(2) 0.019(2) 0.016(2) -0.0018(17) 0.0079(19) 0.0045(19)
C5 0.020(2) 0.016(2) 0.029(2) -0.0012(17) 0.014(2) 0.0024(16)
C20 0.025(2) 0.018(2) 0.019(2) 0.0011(17) 0.0100(19) -0.0044(17)
C21 0.034(3) 0.021(2) 0.029(2) -0.0033(19) 0.016(2) -0.0051(19)
C22 0.059(4) 0.024(2) 0.034(3) -0.005(2) 0.029(3) -0.010(2)
C23 0.045(3) 0.027(3) 0.019(2) -0.0025(19) 0.013(2) -0.019(2)
C24 0.028(3) 0.044(3) 0.025(2) 0.003(2) 0.010(2) -0.014(2)
C25 0.029(2) 0.028(2) 0.020(2) 0.0018(18) 0.013(2) -0.0069(19)
C30 0.017(2) 0.016(2) 0.022(2) -0.0060(17) 0.0083(18) -0.0004(16)
C31 0.030(2) 0.030(2) 0.024(2) 0.0030(19) 0.015(2) 0.007(2)
C32 0.024(2) 0.043(3) 0.034(3) -0.004(2) 0.016(2) 0.010(2)
C33 0.033(3) 0.042(3) 0.040(3) -0.006(2) 0.028(2) -0.003(2)
C34 0.038(3) 0.038(3) 0.039(3) 0.011(2) 0.028(2) 0.009(2)
C35 0.021(2) 0.027(2) 0.032(2) 0.0036(19) 0.017(2) 0.0041(18)
C40 0.036(3) 0.013(2) 0.023(2) 0.0033(16) 0.018(2) 0.0054(18)
C41 0.064(4) 0.025(3) 0.031(3) 0.001(2) 0.028(3) -0.010(2)
C42 0.115(5) 0.020(3) 0.046(3) 0.005(2) 0.052(4) -0.004(3)
C43 0.103(5) 0.040(3) 0.034(3) 0.018(3) 0.043(4) 0.039(3)
C44 0.040(3) 0.064(4) 0.026(3) 0.011(3) 0.013(2) 0.025(3)
C45 0.029(3) 0.044(3) 0.024(2) 0.007(2) 0.013(2) 0.010(2)
C50 0.019(2) 0.023(2) 0.017(2) 0.0045(17) 0.0076(18) 0.0035(18)
C51 0.032(2) 0.021(2) 0.019(2) 0.0054(17) 0.015(2) 0.0053(18)
C52 0.038(3) 0.020(2) 0.024(2) -0.0041(18) 0.011(2) -0.012(2)
C53 0.054(3) 0.035(3) 0.030(3) 0.002(2) 0.020(3) -0.021(2)
C54 0.047(3) 0.043(3) 0.024(2) 0.000(2) 0.021(2) -0.015(2)
C55 0.031(2) 0.024(2) 0.020(2) -0.0027(18) 0.014(2) -0.0058(19)
C60 0.033(3) 0.022(2) 0.056(3) -0.005(2) 0.029(2) 0.004(2)

loop_
_atom_type_symbol
_atom_type_description
_atom_type_scat_dispersion_real
_atom_type_scat_dispersion_imag
_atom_type_scat_source
C C 0.0033 0.0016 'International Tables Vol C Tables 4.2.6.8 and 6.1.1.4'
H H 0.0000 0.0000 'International Tables Vol C Tables 4.2.6.8 and 6.1.1.4'
N N 0.0061 0.0033 'International Tables Vol C Tables 4.2.6.8 and 6.1.1.4'
O O 0.0106 0.0060 'International Tables Vol C Tables 4.2.6.8 and 6.1.1.4'
P P 0.1023 0.0942 'International Tables Vol C Tables 4.2.6.8 and 6.1.1.4'
Re Re -1.0185 7.2310 'International Tables Vol C Tables 4.2.6.8 and 6.1.1.4'

loop_
_geom_angle_atom_site_label_1
_geom_angle_atom_site_label_2
_geom_angle_atom_site_label_3
_geom_angle
C5 Re1 C4 90.36(16)
C5 Re1 N2 100.77(15)
C4 Re1 N2 168.87(15)
C5 Re1 O2 172.45(14)
C4 Re1 O2 97.18(14)
N2 Re1 O2 71.69(13)
C5 Re1 P1 91.23(11)
C4 Re1 P1 89.72(12)
N2 Re1 P1 90.13(9)
O2 Re1 P1 88.43(8)
C5 Re1 P2 91.63(11)
C4 Re1 P2 88.07(12)
N2 Re1 P2 91.49(9)
O2 Re1 P2 89.01(8)
P1 Re1 P2 176.39(3)
C40 P1 C30 106.56(19)
C40 P1 C20 102.57(18)
C30 P1 C20 101.19(18)
C40 P1 Re1 111.08(13)
C30 P1 Re1 114.30(13)
C20 P1 Re1 119.69(14)
C70B P2 C60 98.8(3)
C70B P2 C50 104.8(3)
C60 P2 C50 101.78(19)
C60 P2 C70A 111.1(3)
C50 P2 C70A 99.2(3)
C70B P2 Re1 114.5(3)
C60 P2 Re1 118.47(14)
C50 P2 Re1 116.09(13)
C70A P2 Re1 108.5(3)
C1 O2 Re1 114.0(3)
C1 O3 C2 118.3(4)
N2 N1 C1 108.8(4)
O1 N2 N1 115.1(4)
O1 N2 Re1 125.4(3)
N1 N2 Re1 119.5(3)
O2 C1 O3 121.6(5)
O2 C1 N1 126.1(4)
O3 C1 N1 112.3(5)
O3 C2 C3 107.2(5)
O3 C2 H2A 110.3
C3 C2 H2A 110.3
O3 C2 H2B 110.3
C3 C2 H2B 110.3
H2A C2 H2B 108.5
C2 C3 H3A 109.5
C2 C3 H3B 109.5
H3A C3 H3B 109.5
C2 C3 H3C 109.5
H3A C3 H3C 109.5
H3B C3 H3C 109.5
O4 C4 Re1 177.6(4)
O5 C5 Re1 179.2(4)
C25 C20 C21 118.4(4)
C25 C20 P1 121.6(3)
C21 C20 P1 120.0(3)
C22 C21 C20 121.3(4)
C22 C21 H21A 119.4
C20 C21 H21A 119.4
C23 C22 C21 119.5(4)
C23 C22 H22A 120.3
C21 C22 H22A 120.3
C24 C23 C22 119.9(4)
C24 C23 H23A 120.0
C22 C23 H23A 120.0
C23 C24 C25 120.8(4)
C23 C24 H24A 119.6
C25 C24 H24A 119.6
C20 C25 C24 120.1(4)
C20 C25 H25A 119.9
C24 C25 H25A 119.9
C35 C30 C31 117.8(4)
C35 C30 P1 117.0(3)
C31 C30 P1 125.2(3)
C32 C31 C30 120.4(4)
C32 C31 H31A 119.8
C30 C31 H31A 119.8
C33 C32 C31 120.9(4)
C33 C32 H32A 119.6
C31 C32 H32A 119.6
C32 C33 C34 119.0(4)
C32 C33 H33A 120.5
C34 C33 H33A 120.5
C33 C34 C35 120.7(4)
C33 C34 H34A 119.7
C35 C34 H34A 119.7
C34 C35 C30 121.1(4)
C34 C35 H35A 119.4
C30 C35 H35A 119.4
C45 C40 C41 118.0(4)
C45 C40 P1 121.2(3)
C41 C40 P1 120.0(3)
C42 C41 C40 120.9(5)
C42 C41 H41A 119.6
C40 C41 H41A 119.6
C43 C42 C41 120.1(5)
C43 C42 H42A 119.9
C41 C42 H42A 119.9
C42 C43 C44 119.7(5)
C42 C43 H43A 120.2
C44 C43 H43A 120.2
C43 C44 C45 120.7(5)
C43 C44 H44A 119.7
C45 C44 H44A 119.7
C44 C45 C40 120.6(5)
C44 C45 H45A 119.7
C40 C45 H45A 119.7
C51 C50 C55 118.5(4)
C51 C50 P2 121.5(3)
C55 C50 P2 119.9(3)
C52 C51 C50 120.6(4)
C52 C51 H51A 119.7
C50 C51 H51A 119.7
C51 C52 C53 120.6(4)
C51 C52 H52A 119.7
C53 C52 H52A 119.7
C54 C53 C52 119.5(4)
C54 C53 H53A 120.3
C52 C53 H53A 120.3
C53 C54 C55 120.5(4)
C53 C54 H54A 119.8
C55 C54 H54A 119.8
C54 C55 C50 120.4(4)
C54 C55 H55A 119.8
C50 C55 H55A 119.8
C65B C60 C61B 115.5(6)
C65A C60 C61A 116.8(6)
C65A C60 P2 127.4(5)
C65B C60 P2 121.1(5)
C61B C60 P2 118.8(4)
C61A C60 P2 114.2(4)
C62A C61A C60 116.9(7)
C62A C61A H61A 121.6
C60 C61A H61A 121.6
C61A C62A C63A 120.9(8)
C61A C62A H62A 119.6
C63A C62A H62A 119.6
C64A C63A C62A 120.2(9)
C64A C63A H63A 119.9
C62A C63A H63A 119.9
C63A C64A C65A 119.1(9)
C63A C64A H64A 120.4
C65A C64A H64A 120.4
C60 C65A C64A 124.8(8)
C60 C65A H65A 117.6
C64A C65A H65A 117.6
C62B C61B C60 120.0(7)
C62B C61B H61B 120.0
C60 C61B H61B 120.0
C63B C62B C61B 120.8(9)
C63B C62B H62B 119.6
C61B C62B H62B 119.6
C62B C63B C64B 120.0(10)
C62B C63B H63B 120.0
C64B C63B H63B 120.0
C65B C64B C63B 119.8(10)
C65B C64B H64B 120.1
C63B C64B H64B 120.1
C64B C65B C60 121.8(9)
C64B C65B H65B 119.1
C60 C65B H65B 119.1
C75A C70A C71A 119.9(8)
C75A C70A P2 117.3(6)
C71A C70A P2 122.7(6)
C70A C71A C72A 122.4(8)
C70A C71A H71A 118.8
C72A C71A H71A 118.8
C73A C72A C71A 116.0(8)
C73A C72A H72A 122.0
C71A C72A H72A 122.0
C72A C73A C74A 122.3(8)
C72A C73A H73A 118.9
C74A C73A H73A 118.9
C75A C74A C73A 119.7(9)
C75A C74A H74A 120.1
C73A C74A H74A 120.1
C74A C75A C70A 119.7(8)
C74A C75A H75A 120.1
C70A C75A H75A 120.1
C71B C70B C75B 118.9(9)
C71B C70B P2 125.6(7)
C75B C70B P2 115.4(7)
C72B C71B C70B 119.9(9)
C72B C71B H71B 120.1
C70B C71B H71B 120.1
C73B C72B C71B 119.2(9)
C73B C72B H72B 120.4
C71B C72B H72B 120.4
C74B C73B C72B 124.9(10)
C74B C73B H73B 117.5
C72B C73B H73B 117.5
C73B C74B C75B 115.2(10)
C73B C74B H74B 122.4
C75B C74B H74B 122.4
C70B C75B C74B 121.8(9)
C70B C75B H75B 119.1
C74B C75B H75B 119.1

loop_
_geom_bond_atom_site_label_1
_geom_bond_atom_site_label_2
_geom_bond_distance
Re1 C5 1.887(4)
Re1 C4 1.920(5)
Re1 N2 2.144(3)
Re1 O2 2.157(3)
Re1 P1 2.4215(10)
Re1 P2 2.4283(10)
P1 C40 1.820(4)
P1 C30 1.828(4)
P1 C20 1.829(4)
P2 C70B 1.782(10)
P2 C60 1.829(5)
P2 C50 1.834(4)
P2 C70A 1.886(9)
O1 N2 1.239(4)
O2 C1 1.229(6)
O3 C1 1.345(5)
O3 C2 1.433(7)
O4 C4 1.153(5)
O5 C5 1.163(5)
N1 N2 1.333(5)
N1 C1 1.351(6)
C2 C3 1.514(7)
C2 H2A 0.9700
C2 H2B 0.9700
C3 H3A 0.9600
C3 H3B 0.9600
C3 H3C 0.9600
C20 C25 1.388(6)
C20 C21 1.390(6)
C21 C22 1.384(6)
C21 H21A 0.9300
C22 C23 1.381(6)
C22 H22A 0.9300
C23 C24 1.370(6)
C23 H23A 0.9300
C24 C25 1.388(6)
C24 H24A 0.9300
C25 H25A 0.9300
C30 C35 1.386(5)
C30 C31 1.392(5)
C31 C32 1.385(6)
C31 H31A 0.9300
C32 C33 1.369(6)
C32 H32A 0.9300
C33 C34 1.374(6)
C33 H33A 0.9300
C34 C35 1.376(6)
C34 H34A 0.9300
C35 H35A 0.9300
C40 C45 1.383(6)
C40 C41 1.385(6)
C41 C42 1.384(6)
C41 H41A 0.9300
C42 C43 1.364(8)
C42 H42A 0.9300
C43 C44 1.367(8)
C43 H43A 0.9300
C44 C45 1.378(6)
C44 H44A 0.9300
C45 H45A 0.9300
C50 C51 1.396(5)
C50 C55 1.396(5)
C51 C52 1.377(5)
C51 H51A 0.9300
C52 C53 1.382(6)
C52 H52A 0.9300
C53 C54 1.382(6)
C53 H53A 0.9300
C54 C55 1.384(6)
C54 H54A 0.9300
C55 H55A 0.9300
C60 C65A 1.249(9)
C60 C65B 1.418(10)
C60 C61B 1.471(9)
C60 C61A 1.531(9)
C61A C62A 1.376(11)
C61A H61A 0.9300
C62A C63A 1.402(12)
C62A H62A 0.9300
C63A C64A 1.329(13)
C63A H63A 0.9300
C64A C65A 1.425(12)
C64A H64A 0.9300
C65A H65A 0.9300
C61B C62B 1.395(12)
C61B H61B 0.9300
C62B C63B 1.366(13)
C62B H62B 0.9300
C63B C64B 1.442(14)
C63B H63B 0.9300
C64B C65B 1.365(13)
C64B H64B 0.9300
C65B H65B 0.9300
C70A C75A 1.379(11)
C70A C71A 1.392(12)
C71A C72A 1.404(13)
C71A H71A 0.9300
C72A C73A 1.381(13)
C72A H72A 0.9300
C73A C74A 1.414(12)
C73A H73A 0.9300
C74A C75A 1.371(12)
C74A H74A 0.9300
C75A H75A 0.9300
C70B C71B 1.378(13)
C70B C75B 1.397(13)
C71B C72B 1.378(13)
C71B H71B 0.9300
C72B C73B 1.367(14)
C72B H72B 0.9300
C73B C74B 1.347(15)
C73B H73B 0.9300
C74B C75B 1.421(14)
C74B H74B 0.9300
C75B H75B 0.9300

loop_
_geom_torsion_atom_site_label_1
_geom_torsion_atom_site_label_2
_geom_torsion_atom_site_label_3
_geom_torsion_atom_site_label_4
_geom_torsion
C1 N1 N2 O1 178.4(4)
C1 N1 N2 Re1 0.6(4)
Re1 O2 C1 O3 179.9(3)
Re1 O2 C1 N1 0.5(6)
C2 O3 C1 O2 2.6(6)
C2 O3 C1 N1 -177.9(4)
N2 N1 C1 O2 -0.7(6)
N2 N1 C1 O3 179.8(3)
C1 O3 C2 C3 -167.3(4)
C40 P1 C20 C25 115.2(3)
C30 P1 C20 C25 -134.8(3)
Re1 P1 C20 C25 -8.2(4)
C40 P1 C20 C21 -65.1(4)
C30 P1 C20 C21 44.8(4)
Re1 P1 C20 C21 171.4(3)
C25 C20 C21 C22 -0.7(6)
P1 C20 C21 C22 179.6(3)
C20 C21 C22 C23 -1.0(6)
C21 C22 C23 C24 2.1(6)
C22 C23 C24 C25 -1.4(6)
C21 C20 C25 C24 1.4(6)
P1 C20 C25 C24 -179.0(3)
C23 C24 C25 C20 -0.4(6)
C40 P1 C30 C35 -171.7(3)
C20 P1 C30 C35 81.5(3)
Re1 P1 C30 C35 -48.6(3)
C40 P1 C30 C31 9.8(4)
C20 P1 C30 C31 -97.1(4)
Re1 P1 C30 C31 132.9(3)
C35 C30 C31 C32 2.8(6)
P1 C30 C31 C32 -178.7(3)
C30 C31 C32 C33 -2.6(7)
C31 C32 C33 C34 0.5(7)
C32 C33 C34 C35 1.4(7)
C33 C34 C35 C30 -1.2(7)
C31 C30 C35 C34 -1.0(6)
P1 C30 C35 C34 -179.6(3)
C30 P1 C40 C45 49.6(4)
C20 P1 C40 C45 155.5(3)
Re1 P1 C40 C45 -75.5(4)
C30 P1 C40 C41 -140.6(3)
C20 P1 C40 C41 -34.8(4)
Re1 P1 C40 C41 94.3(3)
C45 C40 C41 C42 0.5(7)
P1 C40 C41 C42 -169.7(4)
C40 C41 C42 C43 -1.3(8)
C41 C42 C43 C44 1.2(8)
C42 C43 C44 C45 -0.4(8)
C43 C44 C45 C40 -0.4(7)
C41 C40 C45 C44 0.4(7)
P1 C40 C45 C44 170.4(4)
C70B P2 C50 C51 -16.9(5)
C60 P2 C50 C51 85.7(4)
C70A P2 C50 C51 -28.4(4)
Re1 P2 C50 C51 -144.2(3)
C70B P2 C50 C55 165.6(4)
C60 P2 C50 C55 -91.9(4)
C70A P2 C50 C55 154.1(4)
Re1 P2 C50 C55 38.2(4)
C55 C50 C51 C52 0.1(6)
P2 C50 C51 C52 -177.5(3)
C50 C51 C52 C53 0.3(7)
C51 C52 C53 C54 -0.4(7)
C52 C53 C54 C55 0.1(7)
C53 C54 C55 C50 0.3(7)
C51 C50 C55 C54 -0.4(6)
P2 C50 C55 C54 177.2(3)
C50 P2 C60 C65A -1.6(7)
C70A P2 C60 C65A 103.2(7)
Re1 P2 C60 C65A -130.2(6)
C70B P2 C60 C65B 66.3(7)
C50 P2 C60 C65B -40.9(6)
Re1 P2 C60 C65B -169.5(5)
C70B P2 C60 C61B -138.7(6)
C50 P2 C60 C61B 114.1(5)
Re1 P2 C60 C61B -14.5(5)
C50 P2 C60 C61A -166.1(4)
C70A P2 C60 C61A -61.3(5)
Re1 P2 C60 C61A 65.3(4)
C65A C60 C61A C62A 10.8(10)
P2 C60 C61A C62A 177.1(6)
C60 C61A C62A C63A -3.0(12)
C61A C62A C63A C64A -1.8(14)
C62A C63A C64A C65A -0.4(15)
C61A C60 C65A C64A -14.1(12)
P2 C60 C65A C64A -178.3(7)
C63A C64A C65A C60 9.3(15)
C65B C60 C61B C62B -15.8(10)
P2 C60 C61B C62B -172.1(6)
C60 C61B C62B C63B 8.2(13)
C61B C62B C63B C64B -0.5(15)
C62B C63B C64B C65B 0.9(15)
C63B C64B C65B C60 -9.5(15)
C61B C60 C65B C64B 16.5(12)
P2 C60 C65B C64B 172.3(7)
C60 P2 C70A C75A -171.8(6)
C50 P2 C70A C75A -65.3(7)
Re1 P2 C70A C75A 56.3(7)
C60 P2 C70A C71A 10.3(8)
C50 P2 C70A C71A 116.8(7)
Re1 P2 C70A C71A -121.6(7)
C75A C70A C71A C72A -0.4(13)
P2 C70A C71A C72A 177.4(7)
C70A C71A C72A C73A 0.8(12)
C71A C72A C73A C74A -1.1(12)
C72A C73A C74A C75A 1.1(12)
C73A C74A C75A C70A -0.7(12)
C71A C70A C75A C74A 0.4(13)
P2 C70A C75A C74A -177.6(7)
C60 P2 C70B C71B 14.7(9)
C50 P2 C70B C71B 119.5(9)
Re1 P2 C70B C71B -112.2(8)
C60 P2 C70B C75B -169.1(7)
C50 P2 C70B C75B -64.3(8)
Re1 P2 C70B C75B 64.0(8)
C75B C70B C71B C72B 1.2(14)
P2 C70B C71B C72B 177.3(7)
C70B C71B C72B C73B 0.4(14)
C71B C72B C73B C74B -1.7(14)
C72B C73B C74B C75B 1.2(14)
C71B C70B C75B C74B -1.6(15)
P2 C70B C75B C74B -178.1(8)
C73B C74B C75B C70B 0.4(14)
